data_4128235
loop_
_publ_author_name
'Li, Chifeng'
'Mizuno, Noritaka'
'Yamaguchi, Kazuya'
'Suzuki, Kosuke'

_publ_section_title
;
 Self-Assembly of Anionic Polyoxometalate-Organic Architectures Based on
 Lacunary Phosphomolybdates and Pyridyl Ligands.
;
_journal_issue 19
_journal_name_full 'Journal of the American Chemical Society'
_journal_page_first 7687
_journal_page_last 7692
_journal_paper_doi 10.1021/jacs.9b02541
_journal_volume 141
_journal_year 2019
_chemical_formula_sum 'C63 H15 Mo9 N6 O31 P'
_chemical_formula_weight 2246.24
_space_group_crystal_system orthorhombic
_space_group_IT_number 33
_space_group_name_Hall 'P 2c -2n'
_space_group_name_H-M_alt 'P n a 21'
_symmetry_space_group_name_Hall 'P 2c -2n'
_symmetry_space_group_name_H-M 'P n a 21'
_atom_sites_solution_hydrogens geom
_audit_creation_method SHELXL-2014/6
_cell_angle_alpha 90
_cell_angle_beta 90
_cell_angle_gamma 90
_cell_formula_units_Z 4
_cell_length_a 18.4306(2)
_cell_length_b 21.7192(2)
_cell_length_c 26.7317(3)
_cell_measurement_reflns_used 15828
_cell_measurement_temperature 123(2)
_cell_measurement_theta_max 29.460
_cell_measurement_theta_min 1.208
_cell_volume 10700.64(19)
_computing_cell_refinement HKL2000
_computing_data_collection 'Rigaku CrystalClear'
_computing_data_reduction HKL2000
_computing_structure_refinement 'SHELXL-2014/6 (Sheldrick, 2014)'
_computing_structure_solution 'SHELXS-97 (Sheldrick, 1990)'
_diffrn_ambient_temperature 123(2)
_diffrn_measured_fraction_theta_full 0.999
_diffrn_measured_fraction_theta_max 0.995
_diffrn_measurement_device_type CCD
_diffrn_radiation_type MoK\a
_diffrn_radiation_wavelength 0.71069
_diffrn_reflns_av_R_equivalents 0.133
_diffrn_reflns_av_unetI/netI 0.0213
_diffrn_reflns_Laue_measured_fraction_full 0.999
_diffrn_reflns_Laue_measured_fraction_max 0.995
_diffrn_reflns_number 15078
_diffrn_reflns_point_group_measured_fraction_full 0.511
_diffrn_reflns_point_group_measured_fraction_max 0.508
_diffrn_reflns_theta_full 25.240
_diffrn_reflns_theta_max 29.460
_diffrn_reflns_theta_min 1.208
_exptl_absorpt_coefficient_mu 1.094
_exptl_absorpt_correction_T_max 1.000
_exptl_absorpt_correction_T_min 0.703
_exptl_absorpt_correction_type empirical
_exptl_absorpt_process_details 'HKL2000 DENZO SCALEPACK'
_exptl_crystal_colour colorless
_exptl_crystal_density_diffrn 1.394
_exptl_crystal_density_method 'not measured'
_exptl_crystal_description block
_exptl_crystal_F_000 4304
_exptl_crystal_size_max 0.12
_exptl_crystal_size_mid 0.12
_exptl_crystal_size_min 0.12
_refine_diff_density_max 1.323
_refine_diff_density_min -2.240
_refine_diff_density_rms 0.422
_refine_ls_abs_structure_details
;
No quotients, so Flack parameter determined by classical intensity fit
;
_refine_ls_abs_structure_Flack 0.05(5)
_refine_ls_extinction_method none
_refine_ls_goodness_of_fit_ref 1.068
_refine_ls_hydrogen_treatment constr
_refine_ls_matrix_type full
_refine_ls_number_parameters 736
_refine_ls_number_reflns 15078
_refine_ls_number_restraints 1
_refine_ls_restrained_S_all 1.068
_refine_ls_R_factor_all 0.0603
_refine_ls_R_factor_gt 0.0538
_refine_ls_shift/su_max 0.002
_refine_ls_shift/su_mean 0.000
_refine_ls_structure_factor_coef Fsqd
_refine_ls_weighting_details 'w=1/[\s^2^(Fo^2^)+(0.1281P)^2^+15.9308P] where P=(Fo^2^+2Fc^2^)/3'
_refine_ls_weighting_scheme calc
_refine_ls_wR_factor_gt 0.1612
_refine_ls_wR_factor_ref 0.1689
_reflns_Friedel_coverage 0.000
_reflns_Friedel_fraction_full 0.000
_reflns_Friedel_fraction_max 0.000
_reflns_number_gt 14344
_reflns_number_total 15078
_reflns_threshold_expression 'I > 2\s(I)'
_cod_data_source_file ja9b02541_si_002.cif
_cod_data_source_block TBA-I
_cod_database_code 4128235
_shelx_space_group_comment
;
The symmetry employed for this shelxl refinement is uniquely defined
by the following loop, which should always be used as a source of
symmetry information in preference to the above space-group names.
They are only intended as comments.
;
_shelxl_version_number 2014/6

loop_
_space_group_symop_operation_xyz
'x, y, z'
'-x+1/2, y+1/2, z+1/2'
'x+1/2, -y+1/2, z'
'-x, -y, z+1/2'

loop_
_atom_site_label
_atom_site_type_symbol
_atom_site_fract_x
_atom_site_fract_y
_atom_site_fract_z
_atom_site_U_iso_or_equiv
_atom_site_adp_type
_atom_site_occupancy
_atom_site_site_symmetry_order
_atom_site_calc_flag
_atom_site_refinement_flags_posn
_atom_site_refinement_flags_adp
C11 C 0.0290(6) 0.5488(6) 0.8073(4) 0.053(2) Uani 1 1 d . .
H11 H 0.0282 0.5116 0.7900 0.064 Uiso 1 1 calc R U
C12 C 0.0834(8) 0.5602(7) 0.8417(5) 0.066(3) Uani 1 1 d . .
H12 H 0.1159 0.5292 0.8503 0.079 Uiso 1 1 calc R U
C13 C 0.0892(8) 0.6175(8) 0.8632(6) 0.073(4) Uani 1 1 d . .
H13 H 0.1287 0.6270 0.8834 0.088 Uiso 1 1 calc R U
C14 C 0.0349(7) 0.6619(7) 0.8543(4) 0.061(3) Uani 1 1 d . .
H14 H 0.0365 0.7002 0.8698 0.073 Uiso 1 1 calc R U
C15 C -0.0208(7) 0.6472(6) 0.8219(4) 0.054(3) Uani 1 1 d . .
H15 H -0.0574 0.6757 0.8158 0.064 Uiso 1 1 calc R U
C21 C 0.1378(6) 0.3705(5) 0.7335(4) 0.047(2) Uani 1 1 d . .
H21 H 0.1471 0.4018 0.7107 0.057 Uiso 1 1 calc R U
C22 C 0.1810(7) 0.3651(7) 0.7746(5) 0.064(3) Uani 1 1 d . .
H22 H 0.2194 0.3921 0.7799 0.077 Uiso 1 1 calc R U
C23 C 0.1662(8) 0.3179(8) 0.8086(5) 0.070(4) Uani 1 1 d . .
H23 H 0.1950 0.3128 0.8369 0.084 Uiso 1 1 calc R U
C24 C 0.1088(7) 0.2792(7) 0.7999(6) 0.066(4) Uani 1 1 d . .
H24 H 0.0987 0.2474 0.8220 0.080 Uiso 1 1 calc R U
C25 C 0.0669(7) 0.2874(5) 0.7589(4) 0.052(2) Uani 1 1 d . .
H25 H 0.0270 0.2619 0.7543 0.062 Uiso 1 1 calc R U
C31 C 0.2114(7) 0.5699(5) 0.6920(5) 0.055(3) Uani 1 1 d . .
H31 H 0.1651 0.5794 0.7034 0.066 Uiso 1 1 calc R U
C32 C 0.2654(8) 0.5566(7) 0.7291(7) 0.073(4) Uani 1 1 d . .
H32 H 0.2569 0.5575 0.7634 0.088 Uiso 1 1 calc R U
C33 C 0.3297(9) 0.5426(8) 0.7085(6) 0.077(4) Uani 1 1 d . .
H33 H 0.3671 0.5310 0.7299 0.093 Uiso 1 1 calc R U
C34 C 0.3435(6) 0.5440(7) 0.6621(8) 0.078(5) Uani 1 1 d . .
H34 H 0.3901 0.5360 0.6504 0.094 Uiso 1 1 calc R U
C35 C 0.2884(5) 0.5574(4) 0.6295(6) 0.056(3) Uani 1 1 d . .
H35 H 0.2987 0.5577 0.5955 0.067 Uiso 1 1 calc R U
C111 C 0.2037(6) 0.7556(5) 0.6863(4) 0.049(2) Uiso 1 1 d . .
C112 C 0.2485(8) 0.7768(7) 0.7324(6) 0.069(3) Uiso 1 1 d . .
C113 C 0.2332(10) 0.7306(9) 0.7748(7) 0.082(4) Uiso 1 1 d . .
C114 C 0.2665(13) 0.7567(11) 0.8220(10) 0.108(7) Uiso 1 1 d . .
C121 C 0.2952(6) 0.7917(5) 0.6209(4) 0.051(2) Uiso 1 1 d . .
C122 C 0.3220(6) 0.7271(6) 0.6146(5) 0.053(2) Uiso 1 1 d . .
C123 C 0.3902(6) 0.7283(5) 0.5804(4) 0.050(2) Uiso 1 1 d . .
C124 C 0.4285(8) 0.6637(7) 0.5752(6) 0.066(3) Uiso 1 1 d . .
C131 C 0.1617(5) 0.7691(4) 0.6010(4) 0.0417(18) Uiso 1 1 d . .
C132 C 0.1621(8) 0.8025(7) 0.5515(6) 0.068(3) Uiso 1 1 d . .
C133 C 0.1072(8) 0.7688(7) 0.5143(6) 0.070(3) Uiso 1 1 d . .
C134 C 0.0962(12) 0.8051(11) 0.4696(9) 0.102(6) Uiso 1 1 d . .
C141 C 0.1976(6) 0.8619(5) 0.6493(4) 0.047(2) Uiso 1 1 d . .
C142 C 0.1224(8) 0.8727(7) 0.6704(5) 0.063(3) Uiso 1 1 d . .
C143 C 0.1110(9) 0.9415(7) 0.6804(6) 0.071(3) Uiso 1 1 d . .
C144 C 0.0429(12) 0.9570(11) 0.7003(9) 0.100(6) Uiso 1 1 d . .
C211 C -0.2284(9) 0.4221(7) 0.9413(6) 0.069(3) Uiso 1 1 d . .
C212 C -0.2528(8) 0.3593(7) 0.9182(6) 0.069(3) Uiso 1 1 d . .
C213 C -0.2979(10) 0.3253(9) 0.9568(7) 0.083(4) Uiso 1 1 d . .
C214 C -0.3224(14) 0.2599(12) 0.9388(10) 0.111(7) Uiso 1 1 d . .
C221 C -0.1103(8) 0.4242(6) 0.8934(6) 0.062(3) Uiso 1 1 d . .
C222 C -0.0665(8) 0.3937(7) 0.9343(6) 0.070(3) Uiso 1 1 d . .
C223 C 0.0018(8) 0.3615(7) 0.9160(6) 0.067(3) Uiso 1 1 d . .
C224 C 0.0611(10) 0.4094(9) 0.9026(8) 0.083(4) Uiso 1 1 d . .
C231 C -0.1564(8) 0.5168(7) 0.9412(6) 0.068(3) Uiso 1 1 d . .
C232 C -0.1021(8) 0.5596(7) 0.9175(6) 0.063(3) Uiso 1 1 d . .
C233 C -0.1029(8) 0.6218(7) 0.9438(6) 0.070(3) Uiso 1 1 d . .
C234 C -0.1686(10) 0.6599(9) 0.9290(7) 0.083(5) Uiso 1 1 d . .
C241 C -0.2163(8) 0.4831(7) 0.8625(6) 0.067(3) Uiso 1 1 d . .
C242 C -0.2771(14) 0.5392(13) 0.8714(11) 0.120(8) Uiso 1 1 d . .
C243 C -0.3215(11) 0.5344(10) 0.8222(8) 0.092(5) Uiso 1 1 d . .
C244 C -0.3884(18) 0.5822(15) 0.8366(14) 0.144(11) Uiso 1 1 d . .
C311 C 0.2736(6) 0.2907(5) 0.6332(4) 0.051(2) Uiso 1 1 d . .
C312 C 0.3495(8) 0.2937(7) 0.6570(6) 0.067(3) Uiso 1 1 d . .
C313 C 0.3557(8) 0.3509(7) 0.6856(6) 0.072(3) Uiso 1 1 d . .
C314 C 0.4352(9) 0.3653(8) 0.7010(7) 0.079(4) Uiso 1 1 d . .
C321 C 0.2520(7) 0.1761(6) 0.6436(5) 0.059(3) Uiso 1 1 d . .
C322 C 0.2101(9) 0.1859(8) 0.6914(7) 0.080(4) Uiso 1 1 d . .
C323 C 0.1836(9) 0.1240(8) 0.7096(7) 0.078(4) Uiso 1 1 d . .
C324 C 0.1357(13) 0.1237(12) 0.7569(10) 0.114(7) Uiso 1 1 d . .
C331 C 0.1785(6) 0.2399(5) 0.5857(5) 0.053(2) Uiso 1 1 d . .
C332 C 0.1507(9) 0.1863(8) 0.5554(6) 0.073(4) Uiso 1 1 d . .
C333 C 0.0757(10) 0.1990(9) 0.5351(8) 0.088(5) Uiso 1 1 d . .
C334 C 0.053(2) 0.252(2) 0.5238(18) 0.191(16) Uiso 1 1 d . .
C341 C 0.3062(6) 0.2144(5) 0.5658(4) 0.050(2) Uiso 1 1 d . .
C342 C 0.3168(7) 0.2649(6) 0.5269(5) 0.059(3) Uiso 1 1 d . .
C343 C 0.3515(11) 0.2450(10) 0.4763(8) 0.092(5) Uiso 1 1 d . .
C344 C 0.3710(9) 0.2915(8) 0.4386(7) 0.076(4) Uiso 1 1 d . .
N1 N -0.0228(5) 0.5910(4) 0.7987(3) 0.0417(17) Uani 1 1 d . .
N2 N 0.0808(4) 0.3310(3) 0.7249(3) 0.0376(15) Uani 1 1 d . .
N3 N 0.2215(5) 0.5699(3) 0.6438(4) 0.0452(19) Uani 1 1 d . .
N11 N 0.2148(4) 0.7946(4) 0.6396(3) 0.0441(17) Uiso 1 1 d . .
N12 N -0.1760(7) 0.4614(6) 0.9093(5) 0.068(3) Uiso 1 1 d . .
N13 N 0.2529(5) 0.2300(4) 0.6067(3) 0.0467(18) Uiso 1 1 d . .
O1 O 0.0741(4) 0.6614(3) 0.7347(3) 0.0423(14) Uani 1 1 d . .
O2 O -0.0221(4) 0.3976(3) 0.7906(3) 0.0426(14) Uani 1 1 d . .
O3 O 0.2204(3) 0.4354(3) 0.6383(3) 0.0348(12) Uani 1 1 d . .
O4 O 0.0150(4) 0.7379(3) 0.6667(3) 0.0440(15) Uani 1 1 d . .
O5 O -0.1740(4) 0.6023(3) 0.7777(3) 0.0469(15) Uani 1 1 d . .
O6 O -0.1630(4) 0.3806(3) 0.7733(2) 0.0422(14) Uani 1 1 d . .
O7 O 0.0188(3) 0.2646(3) 0.6456(3) 0.0411(14) Uani 1 1 d . .
O8 O 0.1929(3) 0.3849(3) 0.5481(3) 0.0375(12) Uani 1 1 d . .
O9 O 0.1803(4) 0.6327(3) 0.5546(3) 0.0424(14) Uani 1 1 d . .
O10 O -0.0719(4) 0.6538(3) 0.7171(3) 0.0369(12) Uani 1 1 d . .
O11 O -0.0970(3) 0.4958(3) 0.7590(2) 0.0349(12) Uani 1 1 d . .
O12 O -0.0642(3) 0.3386(3) 0.7038(2) 0.0334(11) Uani 1 1 d . .
O13 O 0.0966(3) 0.3714(2) 0.6303(2) 0.0309(10) Uani 1 1 d . .
O14 O 0.1694(3) 0.5096(2) 0.5622(2) 0.0321(11) Uani 1 1 d . .
O15 O 0.0948(3) 0.6322(3) 0.6392(2) 0.0325(11) Uani 1 1 d . .
O16 O -0.0016(3) 0.5557(3) 0.6965(2) 0.0307(10) Uani 1 1 d . .
O17 O 0.0037(3) 0.4390(2) 0.6909(2) 0.0297(10) Uani 1 1 d . .
O18 O 0.0881(3) 0.5044(2) 0.6388(2) 0.0295(10) Uani 1 1 d . .
O19 O -0.0456(3) 0.6344(2) 0.6180(2) 0.0338(11) Uani 1 1 d . .
O20 O -0.1591(3) 0.5562(3) 0.6824(3) 0.0358(12) Uani 1 1 d . .
O21 O -0.1488(3) 0.4368(2) 0.6801(2) 0.0312(11) Uani 1 1 d . .
O22 O -0.0429(3) 0.3680(2) 0.6028(2) 0.0293(10) Uani 1 1 d . .
O23 O 0.0512(3) 0.4352(3) 0.5535(2) 0.0297(11) Uani 1 1 d . .
O24 O 0.0437(3) 0.5817(3) 0.5555(2) 0.0334(12) Uani 1 1 d . .
O25 O -0.0449(3) 0.5013(2) 0.6200(2) 0.0303(10) Uani 1 1 d . .
O26 O -0.0883(4) 0.6406(3) 0.5209(2) 0.0398(13) Uani 1 1 d . .
O27 O -0.2643(3) 0.4853(3) 0.6281(3) 0.0417(13) Uani 1 1 d . .
O28 O -0.0602(4) 0.3895(3) 0.4974(2) 0.0388(13) Uani 1 1 d . .
O29 O -0.1583(3) 0.5616(3) 0.5862(2) 0.0347(12) Uani 1 1 d . .
O30 O -0.1475(3) 0.4386(3) 0.5756(2) 0.0336(11) Uani 1 1 d . .
O31 O -0.0610(3) 0.5126(2) 0.5226(2) 0.0327(11) Uani 1 1 d . .
P1 P 0.01241(10) 0.50031(9) 0.66210(7) 0.0264(3) Uani 1 1 d . .
Mo1 Mo 0.01915(4) 0.66156(3) 0.68289(3) 0.03342(15) Uani 1 1 d . .
Mo2 Mo -0.10993(4) 0.57619(3) 0.73757(3) 0.03272(14) Uani 1 1 d . .
Mo3 Mo -0.08735(4) 0.40839(3) 0.74601(3) 0.03360(14) Uani 1 1 d . .
Mo4 Mo 0.00941(4) 0.34122(3) 0.65468(3) 0.03021(14) Uani 1 1 d . .
Mo5 Mo 0.15431(4) 0.43061(3) 0.59334(3) 0.03020(13) Uani 1 1 d . .
Mo6 Mo 0.12818(4) 0.58307(3) 0.58709(3) 0.03073(14) Uani 1 1 d . .
Mo7 Mo -0.06786(4) 0.58846(3) 0.56547(3) 0.03056(14) Uani 1 1 d . .
Mo8 Mo -0.17167(3) 0.48669(3) 0.62914(3) 0.03063(13) Uani 1 1 d . .
Mo9 Mo -0.04492(4) 0.43513(3) 0.54722(3) 0.02924(13) Uani 1 1 d . .

loop_
_atom_site_aniso_label
_atom_site_aniso_U_11
_atom_site_aniso_U_22
_atom_site_aniso_U_33
_atom_site_aniso_U_23
_atom_site_aniso_U_13
_atom_site_aniso_U_12
C11 0.044(5) 0.074(7) 0.041(5) 0.001(5) -0.004(4) -0.005(5)
C12 0.070(8) 0.083(9) 0.045(6) 0.002(6) -0.014(6) 0.003(7)
C13 0.063(7) 0.095(11) 0.060(7) -0.008(7) -0.012(6) -0.024(7)
C14 0.061(7) 0.078(8) 0.042(5) -0.016(5) 0.002(5) -0.011(6)
C15 0.068(7) 0.052(6) 0.041(5) -0.021(4) 0.012(5) -0.003(5)
C21 0.044(5) 0.053(5) 0.045(5) 0.009(4) -0.008(4) -0.011(4)
C22 0.064(7) 0.074(8) 0.053(6) 0.009(6) -0.015(5) -0.017(6)
C23 0.065(7) 0.096(10) 0.050(6) 0.011(7) -0.021(6) 0.014(7)
C24 0.054(6) 0.067(7) 0.078(9) 0.032(7) -0.017(6) 0.000(5)
C25 0.068(6) 0.041(5) 0.047(5) 0.024(4) -0.009(5) -0.004(4)
C31 0.059(6) 0.043(5) 0.064(7) 0.000(5) -0.024(6) -0.005(4)
C32 0.068(8) 0.066(7) 0.086(10) -0.014(7) -0.039(8) -0.002(6)
C33 0.082(9) 0.078(9) 0.072(9) -0.019(7) -0.035(8) 0.027(8)
C34 0.034(5) 0.067(8) 0.134(15) -0.010(9) -0.002(7) -0.013(5)
C35 0.039(5) 0.034(4) 0.094(9) 0.002(5) -0.012(5) -0.004(3)
N1 0.056(5) 0.035(4) 0.034(4) -0.005(3) 0.003(3) -0.005(3)
N2 0.038(3) 0.029(3) 0.046(4) 0.007(3) 0.001(3) -0.002(3)
N3 0.047(4) 0.029(3) 0.060(5) -0.003(3) -0.010(4) -0.010(3)
O1 0.044(3) 0.034(3) 0.048(4) -0.009(3) -0.005(3) -0.009(2)
O2 0.050(4) 0.039(3) 0.038(3) 0.005(3) 0.001(3) -0.002(3)
O3 0.021(2) 0.036(3) 0.047(3) -0.006(2) 0.000(2) -0.0003(19)
O4 0.052(4) 0.029(3) 0.051(4) -0.009(3) 0.009(3) -0.005(3)
O5 0.044(3) 0.043(4) 0.053(4) -0.006(3) 0.011(3) 0.004(3)
O6 0.051(4) 0.042(3) 0.034(3) -0.002(3) 0.005(3) -0.006(3)
O7 0.040(3) 0.027(3) 0.056(4) 0.003(3) -0.001(3) 0.000(2)
O8 0.032(3) 0.036(3) 0.044(3) -0.005(3) 0.009(2) -0.001(2)
O9 0.047(3) 0.038(3) 0.042(3) -0.005(3) 0.012(3) 0.001(3)
O10 0.045(3) 0.026(2) 0.040(3) 0.000(2) 0.008(3) 0.002(2)
O11 0.038(3) 0.035(3) 0.032(3) -0.004(2) 0.005(2) -0.004(2)
O12 0.035(3) 0.032(3) 0.033(3) 0.003(2) 0.003(2) 0.000(2)
O13 0.032(2) 0.023(2) 0.037(3) 0.001(2) 0.005(2) -0.0021(19)
O14 0.034(3) 0.021(2) 0.041(3) 0.000(2) 0.007(2) -0.0014(19)
O15 0.035(3) 0.029(3) 0.034(3) -0.006(2) -0.001(2) -0.001(2)
O16 0.029(2) 0.029(3) 0.034(3) -0.004(2) 0.001(2) 0.000(2)
O17 0.030(2) 0.027(2) 0.032(3) 0.000(2) 0.004(2) 0.0021(19)
O18 0.033(2) 0.020(2) 0.036(3) -0.0008(19) -0.004(2) -0.0033(18)
O19 0.044(3) 0.023(2) 0.035(3) -0.002(2) 0.007(2) 0.001(2)
O20 0.039(3) 0.025(2) 0.044(3) -0.008(2) 0.003(2) 0.002(2)
O21 0.029(2) 0.026(2) 0.038(3) -0.004(2) -0.005(2) 0.0003(19)
O22 0.028(2) 0.024(2) 0.036(3) -0.001(2) -0.005(2) -0.0019(18)
O23 0.027(2) 0.030(2) 0.031(3) -0.003(2) -0.003(2) 0.0005(19)
O24 0.038(3) 0.028(2) 0.034(3) -0.003(2) 0.004(2) 0.000(2)
O25 0.032(2) 0.026(2) 0.033(3) -0.003(2) -0.003(2) 0.0007(19)
O26 0.051(3) 0.035(3) 0.034(3) 0.001(2) 0.003(3) 0.009(3)
O27 0.033(3) 0.045(3) 0.048(3) -0.001(3) 0.002(3) -0.003(2)
O28 0.042(3) 0.036(3) 0.038(3) -0.008(2) -0.005(2) 0.003(2)
O29 0.031(3) 0.035(3) 0.038(3) 0.000(2) -0.008(2) 0.007(2)
O30 0.029(3) 0.033(3) 0.040(3) -0.004(2) 0.001(2) 0.000(2)
O31 0.043(3) 0.026(2) 0.030(3) -0.004(2) -0.002(2) 0.002(2)
P1 0.0269(7) 0.0237(7) 0.0285(8) -0.0014(7) -0.0006(6) 0.0000(6)
Mo1 0.0382(3) 0.0262(3) 0.0358(3) -0.0050(2) 0.0032(3) -0.0033(2)
Mo2 0.0352(3) 0.0296(3) 0.0333(3) -0.0034(2) 0.0047(3) 0.0006(2)
Mo3 0.0390(3) 0.0305(3) 0.0313(3) 0.0027(2) 0.0026(3) -0.0027(2)
Mo4 0.0318(3) 0.0232(3) 0.0357(3) 0.0012(2) -0.0016(2) -0.0012(2)
Mo5 0.0280(3) 0.0255(3) 0.0371(3) -0.0013(2) 0.0012(2) 0.0007(2)
Mo6 0.0324(3) 0.0246(3) 0.0352(3) -0.0002(2) 0.0035(3) -0.0027(2)
Mo7 0.0347(3) 0.0256(3) 0.0313(3) 0.0007(2) -0.0003(2) 0.0031(2)
Mo8 0.0270(3) 0.0288(3) 0.0361(3) -0.0008(2) -0.0002(2) 0.0006(2)
Mo9 0.0302(3) 0.0261(3) 0.0314(3) -0.0027(2) -0.0018(2) 0.0004(2)

loop_
_atom_type_symbol
_atom_type_description
_atom_type_scat_dispersion_real
_atom_type_scat_dispersion_imag
_atom_type_scat_source
C C 0.0033 0.0016 'International Tables Vol C Tables 4.2.6.8 and 6.1.1.4'
H H 0.0000 0.0000 'International Tables Vol C Tables 4.2.6.8 and 6.1.1.4'
N N 0.0061 0.0033 'International Tables Vol C Tables 4.2.6.8 and 6.1.1.4'
O O 0.0106 0.0060 'International Tables Vol C Tables 4.2.6.8 and 6.1.1.4'
P P 0.1023 0.0942 'International Tables Vol C Tables 4.2.6.8 and 6.1.1.4'
Mo Mo -1.6832 0.6857 'International Tables Vol C Tables 4.2.6.8 and 6.1.1.4'

loop_
_geom_angle_atom_site_label_1
_geom_angle_atom_site_label_2
_geom_angle_atom_site_label_3
_geom_angle
N1 C11 C12 120.5(13)
N1 C11 H11 119.8
C12 C11 H11 119.8
C13 C12 C11 119.7(14)
C13 C12 H12 120.1
C11 C12 H12 120.1
C12 C13 C14 119.6(12)
C12 C13 H13 120.2
C14 C13 H13 120.2
C15 C14 C13 118.4(12)
C15 C14 H14 120.8
C13 C14 H14 120.8
N1 C15 C14 120.8(12)
N1 C15 H15 119.6
C14 C15 H15 119.6
C22 C21 N2 121.9(10)
C22 C21 H21 119.0
N2 C21 H21 119.1
C21 C22 C23 118.3(12)
C21 C22 H22 120.8
C23 C22 H22 120.8
C24 C23 C22 119.2(11)
C24 C23 H23 120.4
C22 C23 H23 120.4
C25 C24 C23 119.9(12)
C25 C24 H24 120.0
C23 C24 H24 120.0
N2 C25 C24 122.3(11)
N2 C25 H25 118.9
C24 C25 H25 118.9
N3 C31 C32 125.8(14)
N3 C31 H31 117.1
C32 C31 H31 117.1
C33 C32 C31 112.0(15)
C33 C32 H32 124.0
C31 C32 H32 124.0
C34 C33 C32 125.0(14)
C34 C33 H33 117.5
C32 C33 H33 117.5
C33 C34 C35 118.6(14)
C33 C34 H34 120.7
C35 C34 H34 120.7
N3 C35 C34 123.6(15)
N3 C35 H35 118.2
C34 C35 H35 118.2
N11 C111 C112 114.5(9)
C113 C112 C111 107.2(12)
C114 C113 C112 107.3(15)
C122 C121 N11 112.8(9)
C121 C122 C123 108.5(10)
C122 C123 C124 113.5(10)
C132 C131 N11 114.5(9)
C131 C132 C133 108.8(12)
C134 C133 C132 110.8(15)
C142 C141 N11 113.8(9)
C141 C142 C143 109.9(11)
C144 C143 C142 114.9(15)
N12 C211 C212 116.3(13)
C213 C212 C211 108.3(14)
C212 C213 C214 113.0(17)
C222 C221 N12 117.2(13)
C221 C222 C223 114.2(13)
C222 C223 C224 110.4(14)
C232 C231 N12 114.3(13)
C231 C232 C233 110.3(13)
C234 C233 C232 111.9(14)
N12 C241 C242 115.7(15)
C243 C242 C241 100.6(18)
C242 C243 C244 99(2)
C312 C311 N13 116.8(10)
C313 C312 C311 108.8(12)
C312 C313 C314 112.5(13)
C322 C321 N13 116.4(11)
C321 C322 C323 108.3(14)
C322 C323 C324 116.9(17)
N13 C331 C332 113.7(10)
C331 C332 C333 111.3(14)
C334 C333 C332 123(3)
N13 C341 C342 114.6(9)
C341 C342 C343 116.4(12)
C344 C343 C342 120.3(16)
C11 N1 C15 120.7(10)
C11 N1 Mo2 121.3(7)
C15 N1 Mo2 117.6(8)
C25 N2 C21 118.3(9)
C25 N2 Mo4 120.8(7)
C21 N2 Mo4 120.9(6)
C31 N3 C35 114.8(11)
C31 N3 Mo6 123.0(8)
C35 N3 Mo6 122.1(9)
C141 N11 C111 111.5(8)
C141 N11 C131 109.4(8)
C111 N11 C131 105.5(7)
C141 N11 C121 106.9(8)
C111 N11 C121 111.5(8)
C131 N11 C121 112.2(8)
C231 N12 C221 113.0(11)
C231 N12 C241 109.3(11)
C221 N12 C241 108.8(11)
C231 N12 C211 106.0(12)
C221 N12 C211 111.0(12)
C241 N12 C211 108.6(11)
C331 N13 C341 111.0(9)
C331 N13 C321 109.9(9)
C341 N13 C321 107.6(8)
C331 N13 C311 106.0(8)
C341 N13 C311 111.4(8)
C321 N13 C311 111.0(9)
Mo2 O10 Mo1 122.4(3)
Mo2 O11 Mo3 151.5(4)
Mo4 O12 Mo3 122.6(3)
Mo4 O13 Mo5 152.8(3)
Mo6 O14 Mo5 122.8(3)
Mo6 O15 Mo1 152.0(3)
P1 O16 Mo2 125.3(3)
P1 O16 Mo1 130.0(3)
Mo2 O16 Mo1 91.5(2)
P1 O17 Mo3 129.4(3)
P1 O17 Mo4 124.8(3)
Mo3 O17 Mo4 92.0(2)
P1 O18 Mo6 125.1(3)
P1 O18 Mo5 130.1(3)
Mo6 O18 Mo5 91.6(2)
Mo7 O19 Mo1 155.1(3)
Mo2 O20 Mo8 142.7(3)
Mo8 O21 Mo3 155.1(3)
Mo4 O22 Mo9 142.3(3)
Mo9 O23 Mo5 156.0(3)
Mo6 O24 Mo7 143.8(3)
P1 O25 Mo8 126.6(3)
P1 O25 Mo9 125.4(3)
Mo8 O25 Mo9 90.23(19)
P1 O25 Mo7 124.6(3)
Mo8 O25 Mo7 89.70(19)
Mo9 O25 Mo7 88.91(19)
Mo7 O29 Mo8 122.5(3)
Mo8 O30 Mo9 122.6(3)
Mo9 O31 Mo7 123.9(3)
O18 P1 O16 110.6(3)
O18 P1 O25 109.0(3)
O16 P1 O25 108.1(3)
O18 P1 O17 110.3(3)
O16 P1 O17 111.0(3)
O25 P1 O17 107.7(3)
O1 Mo1 O4 103.4(3)
O1 Mo1 O10 97.6(3)
O4 Mo1 O10 99.5(3)
O1 Mo1 O15 93.5(3)
O4 Mo1 O15 101.5(3)
O10 Mo1 O15 153.2(2)
O1 Mo1 O19 164.2(3)
O4 Mo1 O19 92.0(3)
O10 Mo1 O19 82.9(3)
O15 Mo1 O19 80.0(2)
O1 Mo1 O16 88.2(3)
O4 Mo1 O16 166.8(3)
O10 Mo1 O16 72.5(2)
O15 Mo1 O16 83.6(2)
O19 Mo1 O16 76.8(2)
O5 Mo2 O20 104.5(3)
O5 Mo2 O11 102.0(3)
O20 Mo2 O11 95.3(3)
O5 Mo2 O10 98.2(3)
O20 Mo2 O10 99.5(3)
O11 Mo2 O10 151.0(3)
O5 Mo2 N1 89.4(4)
O20 Mo2 N1 165.9(3)
O11 Mo2 N1 79.8(3)
O10 Mo2 N1 79.9(3)
O5 Mo2 O16 164.5(3)
O20 Mo2 O16 90.0(2)
O11 Mo2 O16 81.6(2)
O10 Mo2 O16 73.6(2)
N1 Mo2 O16 76.3(3)
O6 Mo3 O2 103.3(3)
O6 Mo3 O12 98.8(3)
O2 Mo3 O12 98.3(3)
O6 Mo3 O11 101.4(3)
O2 Mo3 O11 94.2(3)
O12 Mo3 O11 153.1(3)
O6 Mo3 O21 91.3(3)
O2 Mo3 O21 165.1(3)
O12 Mo3 O21 82.3(2)
O11 Mo3 O21 79.7(2)
O6 Mo3 O17 166.4(3)
O2 Mo3 O17 88.5(3)
O12 Mo3 O17 72.4(2)
O11 Mo3 O17 84.3(2)
O21 Mo3 O17 77.4(2)
O7 Mo4 O22 105.4(3)
O7 Mo4 O13 102.1(3)
O22 Mo4 O13 94.6(3)
O7 Mo4 O12 98.2(3)
O22 Mo4 O12 99.3(3)
O13 Mo4 O12 151.4(3)
O7 Mo4 N2 87.9(3)
O22 Mo4 N2 166.5(2)
O13 Mo4 N2 79.9(3)
O12 Mo4 N2 80.9(3)
O7 Mo4 O17 163.4(3)
O22 Mo4 O17 90.1(2)
O13 Mo4 O17 82.2(2)
O12 Mo4 O17 73.0(2)
N2 Mo4 O17 77.0(2)
O3 Mo5 O8 103.6(3)
O3 Mo5 O14 98.4(3)
O8 Mo5 O14 98.7(3)
O3 Mo5 O13 94.1(3)
O8 Mo5 O13 101.6(3)
O14 Mo5 O13 152.8(2)
O3 Mo5 O23 163.5(3)
O8 Mo5 O23 92.5(3)
O14 Mo5 O23 82.7(2)
O13 Mo5 O23 78.5(2)
O3 Mo5 O18 88.0(2)
O8 Mo5 O18 166.3(3)
O14 Mo5 O18 72.0(2)
O13 Mo5 O18 84.5(2)
O23 Mo5 O18 76.6(2)
O9 Mo6 O24 105.4(3)
O9 Mo6 O15 102.0(3)
O24 Mo6 O15 94.4(3)
O9 Mo6 O14 97.5(3)
O24 Mo6 O14 99.9(3)
O15 Mo6 O14 151.9(3)
O9 Mo6 N3 89.6(3)
O24 Mo6 N3 164.8(3)
O15 Mo6 N3 79.9(3)
O14 Mo6 N3 80.1(3)
O9 Mo6 O18 163.8(3)
O24 Mo6 O18 89.5(2)
O15 Mo6 O18 82.6(2)
O14 Mo6 O18 73.5(2)
N3 Mo6 O18 75.8(2)
O26 Mo7 O19 103.5(3)
O26 Mo7 O29 102.8(3)
O19 Mo7 O29 98.5(3)
O26 Mo7 O31 99.3(3)
O19 Mo7 O31 154.1(3)
O29 Mo7 O31 88.2(3)
O26 Mo7 O24 100.2(3)
O19 Mo7 O24 85.0(3)
O29 Mo7 O24 155.1(2)
O31 Mo7 O24 78.9(2)
O26 Mo7 O25 170.8(3)
O19 Mo7 O25 85.6(2)
O29 Mo7 O25 74.4(2)
O31 Mo7 O25 72.1(2)
O24 Mo7 O25 81.4(2)
O27 Mo8 O21 103.8(3)
O27 Mo8 O30 102.7(3)
O21 Mo8 O30 101.1(3)
O27 Mo8 O29 97.3(3)
O21 Mo8 O29 153.7(2)
O30 Mo8 O29 89.2(3)
O27 Mo8 O20 97.8(3)
O21 Mo8 O20 83.8(3)
O30 Mo8 O20 157.0(3)
O29 Mo8 O20 77.9(3)
O27 Mo8 O25 170.4(3)
O21 Mo8 O25 85.8(2)
O30 Mo8 O25 75.8(2)
O29 Mo8 O25 73.2(2)
O20 Mo8 O25 82.2(2)
O28 Mo9 O23 104.0(3)
O28 Mo9 O31 103.2(3)
O23 Mo9 O31 101.2(3)
O28 Mo9 O30 99.3(3)
O23 Mo9 O30 152.7(3)
O31 Mo9 O30 87.1(3)
O28 Mo9 O22 98.9(3)
O23 Mo9 O22 85.2(2)
O31 Mo9 O22 154.6(2)
O30 Mo9 O22 77.1(2)
O28 Mo9 O25 170.4(3)
O23 Mo9 O25 85.6(2)
O31 Mo9 O25 75.1(2)
O30 Mo9 O25 71.2(2)
O22 Mo9 O25 80.9(2)

loop_
_geom_bond_atom_site_label_1
_geom_bond_atom_site_label_2
_geom_bond_distance
C11 N1 1.344(15)
C11 C12 1.383(16)
C11 H11 0.9300
C12 C13 1.38(2)
C12 H12 0.9300
C13 C14 1.41(2)
C13 H13 0.9300
C14 C15 1.380(17)
C14 H14 0.9300
C15 N1 1.369(12)
C15 H15 0.9300
C21 C22 1.360(15)
C21 N2 1.375(12)
C21 H21 0.9300
C22 C23 1.40(2)
C22 H22 0.9300
C23 C24 1.37(2)
C23 H23 0.9300
C24 C25 1.351(16)
C24 H24 0.9300
C25 N2 1.339(11)
C25 H25 0.9300
C31 N3 1.301(17)
C31 C32 1.434(17)
C31 H31 0.9300
C32 C33 1.34(2)
C32 H32 0.9300
C33 C34 1.27(3)
C33 H33 0.9300
C34 C35 1.37(2)
C34 H34 0.9300
C35 N3 1.321(15)
C35 H35 0.9300
C111 N11 1.523(14)
C111 C112 1.554(19)
C112 C113 1.54(2)
C113 C114 1.51(3)
C121 C122 1.495(16)
C121 N11 1.564(14)
C122 C123 1.555(16)
C123 C124 1.578(18)
C131 C132 1.508(18)
C131 N11 1.525(13)
C132 C133 1.60(2)
C133 C134 1.44(3)
C141 C142 1.515(17)
C141 N11 1.520(13)
C142 C143 1.53(2)
C143 C144 1.40(3)
C211 N12 1.55(2)
C211 C212 1.56(2)
C212 C213 1.52(2)
C213 C214 1.57(3)
C221 C222 1.51(2)
C221 N12 1.516(19)
C222 C223 1.52(2)
C223 C224 1.55(2)
C231 C232 1.51(2)
C231 N12 1.52(2)
C232 C233 1.52(2)
C233 C234 1.52(2)
C241 N12 1.528(19)
C241 C242 1.67(3)
C242 C243 1.56(3)
C243 C244 1.66(4)
C311 C312 1.539(18)
C311 N13 1.544(14)
C312 C313 1.46(2)
C313 C314 1.55(2)
C321 C322 1.51(2)
C321 N13 1.531(16)
C322 C323 1.51(2)
C323 C324 1.54(3)
C331 N13 1.498(14)
C331 C332 1.51(2)
C332 C333 1.51(2)
C333 C334 1.27(4)
C341 N13 1.508(14)
C341 C342 1.523(17)
C342 C343 1.56(3)
C343 C344 1.47(3)
N1 Mo2 2.313(9)
N2 Mo4 2.303(8)
N3 Mo6 2.311(9)
O1 Mo1 1.715(7)
O2 Mo3 1.709(7)
O3 Mo5 1.715(6)
O4 Mo1 1.715(7)
O5 Mo2 1.693(7)
O6 Mo3 1.686(7)
O7 Mo4 1.690(6)
O8 Mo5 1.718(6)
O9 Mo6 1.686(7)
O10 Mo2 1.907(6)
O10 Mo1 1.917(6)
O11 Mo2 1.853(6)
O11 Mo3 1.939(6)
O12 Mo4 1.890(6)
O12 Mo3 1.938(6)
O13 Mo4 1.855(5)
O13 Mo5 1.938(5)
O14 Mo6 1.887(5)
O14 Mo5 1.928(5)
O15 Mo6 1.860(6)
O15 Mo1 1.928(6)
O16 P1 1.536(6)
O16 Mo2 2.321(6)
O16 Mo1 2.360(6)
O17 P1 1.547(6)
O17 Mo3 2.329(6)
O17 Mo4 2.336(6)
O18 P1 1.530(6)
O18 Mo6 2.319(5)
O18 Mo5 2.353(6)
O19 Mo7 1.772(6)
O19 Mo1 2.186(6)
O20 Mo2 1.786(7)
O20 Mo8 2.087(6)
O21 Mo8 1.790(6)
O21 Mo3 2.184(6)
O22 Mo4 1.787(5)
O22 Mo9 2.082(6)
O23 Mo9 1.779(5)
O23 Mo5 2.181(5)
O24 Mo6 1.773(6)
O24 Mo7 2.078(6)
O25 P1 1.545(6)
O25 Mo8 2.370(6)
O25 Mo9 2.417(6)
O25 Mo7 2.426(6)
O26 Mo7 1.685(6)
O27 Mo8 1.708(6)
O28 Mo9 1.685(6)
O29 Mo7 1.851(6)
O29 Mo8 2.006(6)
O30 Mo8 1.826(6)
O30 Mo9 2.039(6)
O31 Mo9 1.831(6)
O31 Mo7 2.012(5)

loop_
_geom_torsion_atom_site_label_1
_geom_torsion_atom_site_label_2
_geom_torsion_atom_site_label_3
_geom_torsion_atom_site_label_4
_geom_torsion
N1 C11 C12 C13 -7(2)
C11 C12 C13 C14 7(2)
C12 C13 C14 C15 -3(2)
C13 C14 C15 N1 -0.5(18)
N2 C21 C22 C23 0(2)
C21 C22 C23 C24 -1(2)
C22 C23 C24 C25 -1(2)
C23 C24 C25 N2 3(2)
N3 C31 C32 C33 -1(2)
C31 C32 C33 C34 4(3)
C32 C33 C34 C35 -4(3)
C33 C34 C35 N3 1(2)
N11 C111 C112 C113 -177.4(11)
C111 C112 C113 C114 -170.8(14)
N11 C121 C122 C123 161.5(9)
C121 C122 C123 C124 174.2(10)
N11 C131 C132 C133 177.2(10)
C131 C132 C133 C134 170.1(14)
N11 C141 C142 C143 178.4(10)
C141 C142 C143 C144 -179.7(15)
N12 C211 C212 C213 174.9(13)
C211 C212 C213 C214 -177.2(16)
N12 C221 C222 C223 -175.3(12)
C221 C222 C223 C224 74.6(18)
N12 C231 C232 C233 162.9(12)
C231 C232 C233 C234 -75.8(17)
N12 C241 C242 C243 -163.4(14)
C241 C242 C243 C244 171.1(19)
N13 C311 C312 C313 -172.8(11)
C311 C312 C313 C314 -167.1(13)
N13 C321 C322 C323 152.2(12)
C321 C322 C323 C324 -177.0(15)
N13 C331 C332 C333 -179.7(12)
C331 C332 C333 C334 31(4)
N13 C341 C342 C343 -161.9(12)
C341 C342 C343 C344 -173.5(15)
C12 C11 N1 C15 3.2(17)
C12 C11 N1 Mo2 175.7(9)
C14 C15 N1 C11 0.7(17)
C14 C15 N1 Mo2 -172.1(9)
C24 C25 N2 C21 -3.3(18)
C24 C25 N2 Mo4 178.3(11)
C22 C21 N2 C25 2.0(17)
C22 C21 N2 Mo4 -179.6(10)
C32 C31 N3 C35 -1.3(16)
C32 C31 N3 Mo6 174.0(9)
C34 C35 N3 C31 1.4(15)
C34 C35 N3 Mo6 -174.0(9)
C142 C141 N11 C111 -54.9(12)
C142 C141 N11 C131 61.3(12)
C142 C141 N11 C121 -177.0(9)
C112 C111 N11 C141 -56.8(12)
C112 C111 N11 C131 -175.4(9)
C112 C111 N11 C121 62.6(12)
C132 C131 N11 C141 58.5(12)
C132 C131 N11 C111 178.5(9)
C132 C131 N11 C121 -60.0(12)
C122 C121 N11 C141 174.2(9)
C122 C121 N11 C111 52.1(12)
C122 C121 N11 C131 -65.9(11)
C232 C231 N12 C221 55.0(17)
C232 C231 N12 C241 -66.3(15)
C232 C231 N12 C211 176.9(13)
C222 C221 N12 C231 63.5(16)
C222 C221 N12 C241 -174.9(12)
C222 C221 N12 C211 -55.4(16)
C242 C241 N12 C231 -41.0(18)
C242 C241 N12 C221 -164.9(14)
C242 C241 N12 C211 74.2(17)
C212 C211 N12 C231 -175.9(12)
C212 C211 N12 C221 -52.8(17)
C212 C211 N12 C241 66.8(16)
C332 C331 N13 C341 55.4(13)
C332 C331 N13 C321 -63.5(13)
C332 C331 N13 C311 176.5(11)
C342 C341 N13 C331 62.7(12)
C342 C341 N13 C321 -177.0(10)
C342 C341 N13 C311 -55.1(12)
C322 C321 N13 C331 -67.3(14)
C322 C321 N13 C341 171.7(11)
C322 C321 N13 C311 49.6(14)
C312 C311 N13 C331 -178.3(10)
C312 C311 N13 C341 -57.5(13)
C312 C311 N13 C321 62.4(13)
Mo6 O18 P1 O16 -61.2(5)
Mo5 O18 P1 O16 169.1(4)
Mo6 O18 P1 O25 57.6(4)
Mo5 O18 P1 O25 -72.1(5)
Mo6 O18 P1 O17 175.6(3)
Mo5 O18 P1 O17 46.0(5)
Mo2 O16 P1 O18 176.0(3)
Mo1 O16 P1 O18 46.5(5)
Mo2 O16 P1 O25 56.6(5)
Mo1 O16 P1 O25 -72.8(5)
Mo2 O16 P1 O17 -61.3(5)
Mo1 O16 P1 O17 169.3(3)
Mo8 O25 P1 O18 173.6(3)
Mo9 O25 P1 O18 51.3(4)
Mo7 O25 P1 O18 -66.1(4)
Mo8 O25 P1 O16 -66.1(4)
Mo9 O25 P1 O16 171.7(3)
Mo7 O25 P1 O16 54.3(5)
Mo8 O25 P1 O17 53.9(4)
Mo9 O25 P1 O17 -68.3(4)
Mo7 O25 P1 O17 174.2(3)
Mo3 O17 P1 O18 168.6(4)
Mo4 O17 P1 O18 -62.5(4)
Mo3 O17 P1 O16 45.7(5)
Mo4 O17 P1 O16 174.6(3)
Mo3 O17 P1 O25 -72.5(5)
Mo4 O17 P1 O25 56.4(4)
Mo8 O20 Mo2 O5 -132.6(6)
Mo8 O20 Mo2 O11 -28.7(6)
Mo8 O20 Mo2 O10 126.2(6)
Mo8 O20 Mo2 N1 39.9(16)
Mo8 O20 Mo2 O16 52.9(6)
Mo3 O11 Mo2 O5 133.6(8)
Mo3 O11 Mo2 O20 27.5(8)
Mo3 O11 Mo2 O10 -93.0(9)
Mo3 O11 Mo2 N1 -139.2(8)
Mo3 O11 Mo2 O16 -61.7(7)
Mo9 O22 Mo4 O7 -130.1(5)
Mo9 O22 Mo4 O13 -26.2(5)
Mo9 O22 Mo4 O12 128.7(5)
Mo9 O22 Mo4 N2 39.0(15)
Mo9 O22 Mo4 O17 55.9(5)
Mo5 O13 Mo4 O7 139.0(8)
Mo5 O13 Mo4 O22 32.2(8)
Mo5 O13 Mo4 O12 -86.8(9)
Mo5 O13 Mo4 N2 -135.3(8)
Mo5 O13 Mo4 O17 -57.2(7)
Mo3 O12 Mo4 O7 163.5(4)
Mo3 O12 Mo4 O22 -89.4(4)
Mo3 O12 Mo4 O13 28.6(7)
Mo3 O12 Mo4 N2 76.9(4)
Mo3 O12 Mo4 O17 -2.2(3)
Mo7 O24 Mo6 O9 -130.6(5)
Mo7 O24 Mo6 O15 -26.9(6)
Mo7 O24 Mo6 O14 128.8(5)
Mo7 O24 Mo6 N3 40.3(14)
Mo7 O24 Mo6 O18 55.6(5)
Mo1 O15 Mo6 O9 135.8(7)
Mo1 O15 Mo6 O24 29.1(8)
Mo1 O15 Mo6 O14 -91.5(9)
Mo1 O15 Mo6 N3 -136.7(8)
Mo1 O15 Mo6 O18 -59.9(7)
Mo5 O14 Mo6 O9 164.8(4)
Mo5 O14 Mo6 O24 -88.0(4)
Mo5 O14 Mo6 O15 31.3(7)
Mo5 O14 Mo6 N3 76.5(4)
Mo5 O14 Mo6 O18 -1.5(3)
Mo1 O19 Mo7 O26 -135.1(8)
Mo1 O19 Mo7 O29 119.4(8)
Mo1 O19 Mo7 O31 15.7(12)
Mo1 O19 Mo7 O24 -35.7(8)
Mo1 O19 Mo7 O25 46.0(8)
Mo8 O29 Mo7 O26 167.3(4)
Mo8 O29 Mo7 O19 -86.7(4)
Mo8 O29 Mo7 O31 68.1(4)
Mo8 O29 Mo7 O24 9.8(9)
Mo8 O29 Mo7 O25 -3.7(3)
Mo3 O21 Mo8 O27 -139.5(8)
Mo3 O21 Mo8 O30 114.2(8)
Mo3 O21 Mo8 O29 2.9(12)
Mo3 O21 Mo8 O20 -43.0(8)
Mo3 O21 Mo8 O25 39.6(8)
Mo9 O30 Mo8 O27 167.3(4)
Mo9 O30 Mo8 O21 -85.7(4)
Mo9 O30 Mo8 O29 70.0(4)
Mo9 O30 Mo8 O20 14.9(9)
Mo9 O30 Mo8 O25 -2.9(3)
Mo5 O23 Mo9 O28 -136.0(8)
Mo5 O23 Mo9 O31 117.2(8)
Mo5 O23 Mo9 O30 11.5(11)
Mo5 O23 Mo9 O22 -38.0(7)
Mo5 O23 Mo9 O25 43.3(7)
Mo7 O31 Mo9 O28 169.7(4)
Mo7 O31 Mo9 O23 -82.9(4)
Mo7 O31 Mo9 O30 70.8(4)
Mo7 O31 Mo9 O22 19.6(8)
Mo7 O31 Mo9 O25 -0.6(3)
